data_4028390
loop_
_publ_author_name
'Chris W. D. Gallop'
'Mariusz Bobin'
'Petra Hourani'
'Jessica Dwyer'
'S. Mark Roe'
'Eddy M. E. Viseux'

_publ_section_title
;
 Investigation of the Reductive Cleavage of BINAP and Application to the
 Rapid Synthesis of Phospholes
;
_journal_name_full 'Journal of Organic Chemistry'
_journal_page_first 6522
_journal_page_last 6528
_journal_paper_doi 10.1021/jo4006393
_journal_volume 78
_journal_year 2013
_chemical_compound_source 'synthesis as described'
_chemical_formula_moiety 'C23 H17 o1 P1'
_chemical_formula_sum 'C23 H17 O P'
_chemical_formula_weight 340.34
_chemical_name_systematic
;
 ?
;
_space_group_IT_number 2
_symmetry_cell_setting triclinic
_symmetry_Int_Tables_number 2
_symmetry_space_group_name_Hall '-P 1'
_symmetry_space_group_name_H-M 'P -1'
_atom_sites_solution_hydrogens geom
_atom_sites_solution_primary direct
_atom_sites_solution_secondary difmap
_audit_conform_dict_location ftp://ftp.iucr.org/pub/cif_core.dic
_audit_conform_dict_name cif_core.dic
_audit_conform_dict_version 2.4
_audit_creation_date 2012-09-25T13:01:27-00:00
_audit_creation_method 'WinGX routine CIF_UPDATE'
_cell_angle_alpha 100.503(2)
_cell_angle_beta 91.237(2)
_cell_angle_gamma 90.268(2)
_cell_formula_units_Z 4
_cell_length_a 7.9797(3)
_cell_length_b 10.5497(3)
_cell_length_c 20.7707(7)
_cell_measurement_reflns_used 20102
_cell_measurement_temperature 173(2)
_cell_measurement_theta_max 27.485
_cell_measurement_theta_min 0.998
_cell_measurement_wavelength 0.71073
_cell_volume 1718.79(10)
_computing_cell_refinement 'HKL Scalepack (Otwinowski & Minor 1997)'
_computing_data_collection 'Collect (Bruker AXS BV, 1997-2004)'
_computing_data_reduction 'HKL Denzo and Scalepack (Otwinowski & Minor 1997)'
_computing_molecular_graphics 'Ortep-3 for Windows (Farrugia, 1997)'
_computing_publication_material 'WinGX publication routines (Farrugia, 1999)'
_computing_structure_refinement 'SHELXL-97 (Sheldrick, 1997)'
_computing_structure_solution 'SHELXS-97 (Sheldrick, 1990)'
_diffrn_ambient_temperature 173(2)
_diffrn_detector 'CCD plate'
_diffrn_detector_area_resol_mean 9
_diffrn_measured_fraction_theta_full 0.991
_diffrn_measured_fraction_theta_max 0.991
_diffrn_measurement_device '95mm CCD camera on \k-goniostat'
_diffrn_measurement_device_type KappaCCD
_diffrn_measurement_method 'CCD rotation images, thick slices'
_diffrn_orient_matrix_type 'by Bruker AXS Collect from scalepack cell'
_diffrn_orient_matrix_UB_11 -0.629886E-1
_diffrn_orient_matrix_UB_12 0.459543E-1
_diffrn_orient_matrix_UB_13 0.383178E-1
_diffrn_orient_matrix_UB_21 0.108132
_diffrn_orient_matrix_UB_22 0.222375E-1
_diffrn_orient_matrix_UB_23 0.248128E-1
_diffrn_orient_matrix_UB_31 0.72871E-2
_diffrn_orient_matrix_UB_32 0.817817E-1
_diffrn_orient_matrix_UB_33 -0.177454E-1
_diffrn_radiation_monochromator graphite
_diffrn_radiation_probe x-ray
_diffrn_radiation_type MoK\a
_diffrn_radiation_wavelength 0.71073
_diffrn_reflns_av_R_equivalents 0.0661
_diffrn_reflns_av_unetI/netI 0.067
_diffrn_reflns_limit_h_max 10
_diffrn_reflns_limit_h_min -10
_diffrn_reflns_limit_k_max 13
_diffrn_reflns_limit_k_min -13
_diffrn_reflns_limit_l_max 26
_diffrn_reflns_limit_l_min -26
_diffrn_reflns_number 27168
_diffrn_reflns_theta_full 27.45
_diffrn_reflns_theta_max 27.45
_diffrn_reflns_theta_min 1
_diffrn_source 'Enraf Nonius FR590'
_exptl_absorpt_coefficient_mu 0.167
_exptl_absorpt_correction_T_max 1.0113
_exptl_absorpt_correction_T_min 0.936
_exptl_absorpt_correction_type multi-scan
_exptl_absorpt_process_details
;
        [c.f. r.h. blessing, acta cryst. (1995), a51, 33-38]
;
_exptl_crystal_colour colourless
_exptl_crystal_density_diffrn 1.315
_exptl_crystal_description prism
_exptl_crystal_F_000 712
_exptl_crystal_size_max 0.18
_exptl_crystal_size_mid 0.1
_exptl_crystal_size_min 0.08
_refine_diff_density_max 0.255
_refine_diff_density_min -0.415
_refine_diff_density_rms 0.077
_refine_ls_extinction_method none
_refine_ls_goodness_of_fit_ref 1.072
_refine_ls_hydrogen_treatment constr
_refine_ls_matrix_type full
_refine_ls_number_parameters 470
_refine_ls_number_reflns 7792
_refine_ls_number_restraints 0
_refine_ls_restrained_S_all 1.072
_refine_ls_R_factor_all 0.1006
_refine_ls_R_factor_gt 0.0591
_refine_ls_shift/su_max 0
_refine_ls_shift/su_mean 0
_refine_ls_structure_factor_coef Fsqd
_refine_ls_weighting_details 'calc w=1/[\s^2^(Fo^2^)+(0.0492P)^2^+1.2922P] where P=(Fo^2^+2Fc^2^)/3'
_refine_ls_weighting_scheme calc
_refine_ls_wR_factor_gt 0.1298
_refine_ls_wR_factor_ref 0.1466
_reflns_number_gt 5279
_reflns_number_total 7792
_reflns_threshold_expression >2sigma(I)
_cod_data_source_file jo4006393_si_005.cif
_cod_data_source_block V04CG47D
_cod_original_formula_sum 'C23 H17 O1 P1'
_cod_database_code 4028390

loop_
_symmetry_equiv_pos_as_xyz
'x, y, z'
'-x, -y, -z'

loop_
_atom_site_label
_atom_site_type_symbol
_atom_site_fract_x
_atom_site_fract_y
_atom_site_fract_z
_atom_site_U_iso_or_equiv
_atom_site_adp_type
_atom_site_occupancy
_atom_site_symmetry_multiplicity
_atom_site_calc_flag
_atom_site_refinement_flags
_atom_site_disorder_assembly
_atom_site_disorder_group
C1 C 1.0478(3) 0.7301(2) 0.10632(12) 0.0298(6) Uani 1 1 d . . .
C2 C 1.1067(4) 0.7800(3) 0.05292(13) 0.0377(6) Uani 1 1 d . . .
H2 H 1.121 0.7262 0.0127 0.045 Uiso 1 1 calc R . .
C3 C 1.1428(4) 0.9083(3) 0.06063(14) 0.0396(7) Uani 1 1 d . . .
H3 H 1.1935 0.9405 0.027 0.047 Uiso 1 1 calc R . .
C4 C 1.1040(3) 0.9932(3) 0.11935(13) 0.0340(6) Uani 1 1 d . . .
C5 C 1.1179(4) 1.1286(3) 0.12402(15) 0.0407(7) Uani 1 1 d . . .
H5 H 1.1664 1.1613 0.0901 0.049 Uiso 1 1 calc R . .
C6 C 1.0621(4) 1.2117(3) 0.17693(16) 0.0430(7) Uani 1 1 d . . .
H6 H 1.0733 1.3002 0.1792 0.052 Uiso 1 1 calc R . .
C7 C 0.9876(3) 1.1634(3) 0.22810(15) 0.0387(7) Uani 1 1 d . . .
H7 H 0.9462 1.2206 0.2635 0.046 Uiso 1 1 calc R . .
C8 C 0.9748(3) 1.0331(2) 0.22681(13) 0.0323(6) Uani 1 1 d . . .
H8 H 0.9243 1.0032 0.2612 0.039 Uiso 1 1 calc R . .
C9 C 1.0378(3) 0.9434(2) 0.17347(12) 0.0274(5) Uani 1 1 d . . .
C10 C 1.0244(3) 0.8062(2) 0.16755(12) 0.0275(5) Uani 1 1 d . . .
C11 C 0.9670(3) 0.7298(2) 0.21777(12) 0.0271(5) Uani 1 1 d . . .
C12 C 0.9868(3) 0.7583(2) 0.28727(12) 0.0297(6) Uani 1 1 d . . .
C13 C 1.0901(3) 0.8598(3) 0.32192(13) 0.0337(6) Uani 1 1 d . . .
H13 H 1.1459 0.9144 0.2989 0.04 Uiso 1 1 calc R . .
C14 C 1.1081(4) 0.8778(3) 0.38859(14) 0.0443(7) Uani 1 1 d . . .
H14 H 1.1769 0.9442 0.4103 0.053 Uiso 1 1 calc R . .
C15 C 1.0246(4) 0.7979(3) 0.42475(14) 0.0499(8) Uani 1 1 d . . .
H15 H 1.0349 0.8134 0.4702 0.06 Uiso 1 1 calc R . .
C16 C 0.9288(4) 0.6981(3) 0.39345(14) 0.0429(7) Uani 1 1 d . . .
H16 H 0.8731 0.646 0.4179 0.051 Uiso 1 1 calc R . .
C17 C 0.9117(3) 0.6714(3) 0.32406(13) 0.0329(6) Uani 1 1 d . . .
C18 C 0.8278(3) 0.5576(3) 0.29136(14) 0.0364(6) Uani 1 1 d . . .
H18 H 0.7717 0.5054 0.3155 0.044 Uiso 1 1 calc R . .
C19 C 0.8291(3) 0.5248(2) 0.22471(14) 0.0336(6) Uani 1 1 d . . .
H19 H 0.7834 0.4465 0.2036 0.04 Uiso 1 1 calc R . .
C20 C 0.9002(3) 0.6106(2) 0.18819(12) 0.0287(6) Uani 1 1 d . . .
C21 C 0.7520(3) 0.5979(3) 0.05596(13) 0.0364(6) Uani 1 1 d . . .
H21A H 0.7814 0.6152 0.0133 0.044 Uiso 1 1 calc R . .
H21B H 0.6873 0.5184 0.0491 0.044 Uiso 1 1 calc R . .
C22 C 0.6454(4) 0.7059(3) 0.08982(14) 0.0409(7) Uani 1 1 d . . .
H22 H 0.5741 0.6878 0.1219 0.049 Uiso 1 1 calc R . .
C23 C 0.6450(4) 0.8227(3) 0.07783(16) 0.0533(8) Uani 1 1 d . . .
H23A H 0.7145 0.8446 0.0461 0.064 Uiso 1 1 calc R . .
H23B H 0.5752 0.8843 0.101 0.064 Uiso 1 1 calc R . .
C31 C 0.3809(3) 0.4311(2) 0.31471(13) 0.0311(6) Uani 1 1 d . . .
C32 C 0.3187(3) 0.5263(2) 0.28154(14) 0.0346(6) Uani 1 1 d . . .
H32 H 0.2726 0.6013 0.3048 0.042 Uiso 1 1 calc R . .
C33 C 0.3267(3) 0.5078(3) 0.21510(14) 0.0357(6) Uani 1 1 d . . .
H33 H 0.2763 0.5666 0.1926 0.043 Uiso 1 1 calc R . .
C34 C 0.4110(3) 0.3998(3) 0.17984(13) 0.0323(6) Uani 1 1 d . . .
C35 C 0.4376(4) 0.3884(3) 0.11196(14) 0.0413(7) Uani 1 1 d . . .
H35 H 0.3871 0.4466 0.0891 0.05 Uiso 1 1 calc R . .
C36 C 0.5356(4) 0.2940(3) 0.07945(15) 0.0469(8) Uani 1 1 d . . .
H36 H 0.5511 0.2877 0.0347 0.056 Uiso 1 1 calc R . .
C37 C 0.6139(4) 0.2055(3) 0.11355(14) 0.0437(7) Uani 1 1 d . . .
H37 H 0.6861 0.1441 0.0917 0.052 Uiso 1 1 calc R . .
C38 C 0.5843(3) 0.2094(3) 0.17825(13) 0.0350(6) Uani 1 1 d . . .
H38 H 0.6346 0.1489 0.1997 0.042 Uiso 1 1 calc R . .
C39 C 0.4787(3) 0.3035(2) 0.21355(13) 0.0290(6) Uani 1 1 d . . .
C40 C 0.4480(3) 0.3165(2) 0.28185(12) 0.0274(5) Uani 1 1 d . . .
C41 C 0.4942(3) 0.2278(2) 0.32766(12) 0.0284(5) Uani 1 1 d . . .
C42 C 0.5071(3) 0.0902(2) 0.31286(13) 0.0316(6) Uani 1 1 d . . .
C43 C 0.4490(3) 0.0136(2) 0.25320(14) 0.0349(6) Uani 1 1 d . . .
H43 H 0.3993 0.0529 0.2211 0.042 Uiso 1 1 calc R . .
C44 C 0.4653(4) -0.1173(3) 0.24232(16) 0.0426(7) Uani 1 1 d . . .
H44 H 0.4263 -0.1661 0.2029 0.051 Uiso 1 1 calc R . .
C45 C 0.5401(4) -0.1790(3) 0.28985(18) 0.0511(8) Uani 1 1 d . . .
H45 H 0.5581 -0.2674 0.2805 0.061 Uiso 1 1 calc R . .
C46 C 0.5864(4) -0.1101(3) 0.34947(17) 0.0487(8) Uani 1 1 d . . .
H46 H 0.6313 -0.1526 0.3812 0.058 Uiso 1 1 calc R . .
C47 C 0.5671(3) 0.0258(3) 0.36400(15) 0.0378(7) Uani 1 1 d . . .
C48 C 0.5975(4) 0.0969(3) 0.42796(15) 0.0459(7) Uani 1 1 d . . .
H48 H 0.6429 0.0556 0.4601 0.055 Uiso 1 1 calc R . .
C49 C 0.5613(4) 0.2248(3) 0.44312(14) 0.0413(7) Uani 1 1 d . . .
H49 H 0.5702 0.2686 0.4862 0.05 Uiso 1 1 calc R . .
C50 C 0.5102(3) 0.2897(2) 0.39249(13) 0.0328(6) Uani 1 1 d . . .
C51 C 0.2306(4) 0.4434(3) 0.44496(14) 0.0424(7) Uani 1 1 d . . .
H51A H 0.2571 0.457 0.4915 0.051 Uiso 1 1 calc R A 1
H51B H 0.1602 0.514 0.4372 0.051 Uiso 1 1 calc R A 1
C52A C 0.1310(10) 0.3182(8) 0.4264(4) 0.0439(18) Uani 0.655(13) 1 d P B 1
H52A H 0.1839 0.2426 0.432 0.053 Uiso 0.655(13) 1 calc PR B 1
C53A C -0.0236(9) 0.3083(6) 0.4029(3) 0.059(2) Uani 0.655(13) 1 d P B 1
H53A H -0.081 0.3817 0.3965 0.071 Uiso 0.655(13) 1 calc PR B 1
H53B H -0.0757 0.2279 0.3927 0.071 Uiso 0.655(13) 1 calc PR B 1
C52B C 0.1033(17) 0.3561(15) 0.4064(6) 0.044(4) Uani 0.345(13) 1 d P B 2
H52B H 0.0322 0.3874 0.3769 0.052 Uiso 0.345(13) 1 calc PR B 2
C53B C 0.0905(18) 0.2374(16) 0.4134(6) 0.068(5) Uani 0.345(13) 1 d P B 2
H53C H 0.1613 0.2058 0.4428 0.082 Uiso 0.345(13) 1 calc PR B 2
H53D H 0.0104 0.1835 0.389 0.082 Uiso 0.345(13) 1 calc PR B 2
P1 P 0.94214(9) 0.57700(6) 0.10188(3) 0.03053(17) Uani 1 1 d . . .
P2 P 0.42343(9) 0.44916(6) 0.40133(3) 0.03238(18) Uani 1 1 d . B .
O1 O 1.0281(2) 0.45328(17) 0.07806(9) 0.0387(5) Uani 1 1 d . . .
O2 O 0.5303(3) 0.56287(17) 0.42853(9) 0.0417(5) Uani 1 1 d . . .

loop_
_atom_site_aniso_label
_atom_site_aniso_U_11
_atom_site_aniso_U_22
_atom_site_aniso_U_33
_atom_site_aniso_U_23
_atom_site_aniso_U_13
_atom_site_aniso_U_12
C1 0.0318(14) 0.0273(13) 0.0304(14) 0.0049(11) 0.0051(11) 0.0015(11)
C2 0.0444(17) 0.0400(16) 0.0281(14) 0.0033(12) 0.0090(12) -0.0037(13)
C3 0.0459(17) 0.0410(16) 0.0333(15) 0.0101(13) 0.0090(13) -0.0097(13)
C4 0.0335(14) 0.0316(14) 0.0372(15) 0.0081(12) -0.0014(12) -0.0055(11)
C5 0.0385(16) 0.0339(15) 0.0526(18) 0.0156(14) -0.0007(14) -0.0092(12)
C6 0.0384(16) 0.0258(14) 0.065(2) 0.0106(14) -0.0063(15) -0.0050(12)
C7 0.0379(16) 0.0274(14) 0.0482(17) 0.0003(12) -0.0046(13) 0.0015(12)
C8 0.0343(14) 0.0299(14) 0.0317(14) 0.0032(11) -0.0028(11) 0.0006(11)
C9 0.0276(13) 0.0253(12) 0.0294(13) 0.0055(10) -0.0035(11) -0.0029(10)
C10 0.0258(13) 0.0291(13) 0.0278(13) 0.0058(11) 0.0019(10) -0.0009(10)
C11 0.0262(13) 0.0262(13) 0.0294(13) 0.0057(10) 0.0048(11) 0.0033(10)
C12 0.0310(14) 0.0312(14) 0.0280(13) 0.0076(11) 0.0031(11) 0.0058(11)
C13 0.0350(15) 0.0367(15) 0.0300(14) 0.0077(12) 0.0018(12) 0.0024(12)
C14 0.0473(18) 0.0522(18) 0.0322(15) 0.0053(14) -0.0057(13) -0.0032(14)
C15 0.059(2) 0.066(2) 0.0261(15) 0.0111(15) -0.0018(14) 0.0006(17)
C16 0.0473(18) 0.0531(18) 0.0321(15) 0.0171(14) 0.0057(13) 0.0052(15)
C17 0.0307(14) 0.0381(15) 0.0331(14) 0.0141(12) 0.0042(11) 0.0072(11)
C18 0.0328(15) 0.0372(15) 0.0437(17) 0.0183(13) 0.0100(13) 0.0033(12)
C19 0.0321(14) 0.0288(13) 0.0416(16) 0.0103(12) 0.0044(12) -0.0007(11)
C20 0.0288(13) 0.0258(13) 0.0319(14) 0.0057(11) 0.0039(11) 0.0012(10)
C21 0.0397(16) 0.0370(15) 0.0309(14) 0.0020(12) 0.0024(12) -0.0039(12)
C22 0.0406(16) 0.0462(17) 0.0345(15) 0.0036(13) 0.0022(13) 0.0037(13)
C23 0.061(2) 0.0467(19) 0.052(2) 0.0073(16) 0.0021(17) 0.0059(16)
C31 0.0306(14) 0.0286(13) 0.0328(14) 0.0021(11) 0.0019(11) -0.0001(11)
C32 0.0343(15) 0.0268(13) 0.0430(16) 0.0075(12) 0.0010(12) 0.0023(11)
C33 0.0320(14) 0.0332(14) 0.0447(17) 0.0155(13) -0.0053(12) -0.0016(11)
C34 0.0290(14) 0.0341(14) 0.0341(14) 0.0074(12) -0.0032(11) -0.0088(11)
C35 0.0392(16) 0.0512(18) 0.0352(16) 0.0134(14) -0.0055(13) -0.0097(14)
C36 0.0523(19) 0.057(2) 0.0304(15) 0.0054(14) 0.0035(14) -0.0153(16)
C37 0.0442(17) 0.0444(17) 0.0381(16) -0.0053(13) 0.0118(14) -0.0076(14)
C38 0.0330(15) 0.0337(14) 0.0370(15) 0.0032(12) 0.0035(12) -0.0055(11)
C39 0.0257(13) 0.0288(13) 0.0308(14) 0.0013(11) -0.0016(11) -0.0059(10)
C40 0.0262(13) 0.0254(12) 0.0292(13) 0.0020(10) -0.0025(10) -0.0022(10)
C41 0.0274(13) 0.0249(12) 0.0320(14) 0.0030(11) 0.0010(11) 0.0002(10)
C42 0.0288(14) 0.0266(13) 0.0382(15) 0.0022(11) 0.0062(11) 0.0017(11)
C43 0.0318(14) 0.0289(14) 0.0422(16) 0.0013(12) 0.0080(12) -0.0015(11)
C44 0.0374(16) 0.0314(15) 0.0541(19) -0.0057(14) 0.0091(14) -0.0037(12)
C45 0.0424(18) 0.0250(15) 0.082(3) -0.0015(16) 0.0099(17) 0.0050(13)
C46 0.0448(18) 0.0333(16) 0.070(2) 0.0135(16) 0.0040(16) 0.0103(13)
C47 0.0353(15) 0.0305(14) 0.0483(17) 0.0083(13) 0.0035(13) 0.0056(12)
C48 0.0503(18) 0.0441(17) 0.0455(18) 0.0145(14) -0.0038(15) 0.0070(14)
C49 0.0512(18) 0.0384(16) 0.0327(15) 0.0026(13) -0.0020(13) 0.0056(13)
C50 0.0369(15) 0.0290(13) 0.0311(14) 0.0021(11) -0.0009(12) 0.0007(11)
C51 0.0442(17) 0.0484(17) 0.0322(15) 0.0010(13) 0.0025(13) 0.0049(14)
C52A 0.048(4) 0.049(5) 0.038(4) 0.017(3) 0.011(3) 0.003(3)
C53A 0.059(5) 0.068(4) 0.052(3) 0.016(3) 0.001(3) -0.010(3)
C52B 0.040(7) 0.060(9) 0.035(7) 0.019(5) 0.000(5) 0.003(6)
C53B 0.074(10) 0.070(10) 0.055(7) -0.001(6) -0.004(6) -0.020(8)
P1 0.0360(4) 0.0242(3) 0.0301(4) 0.0012(3) 0.0065(3) -0.0004(3)
P2 0.0396(4) 0.0270(3) 0.0284(4) -0.0006(3) 0.0002(3) 0.0018(3)
O1 0.0488(12) 0.0265(9) 0.0388(11) -0.0005(8) 0.0089(9) 0.0052(8)
O2 0.0558(13) 0.0309(10) 0.0348(11) -0.0032(8) -0.0027(9) -0.0049(9)

loop_
_atom_type_symbol
_atom_type_description
_atom_type_scat_dispersion_real
_atom_type_scat_dispersion_imag
_atom_type_scat_source
C C 0.0033 0.0016 'International Tables Vol C Tables 4.2.6.8 and 6.1.1.4'
H H 0 0 'International Tables Vol C Tables 4.2.6.8 and 6.1.1.4'
P P 0.1023 0.0942 'International Tables Vol C Tables 4.2.6.8 and 6.1.1.4'
O O 0.0106 0.006 'International Tables Vol C Tables 4.2.6.8 and 6.1.1.4'

loop_
_geom_angle_atom_site_label_1
_geom_angle_atom_site_label_2
_geom_angle_atom_site_label_3
_geom_angle
C10 C1 C2 122.8(2)
C10 C1 P1 109.65(18)
C2 C1 P1 125.7(2)
C3 C2 C1 119.2(3)
C3 C2 H2 120.4
C1 C2 H2 120.4
C2 C3 C4 120.7(2)
C2 C3 H3 119.6
C4 C3 H3 119.6
C3 C4 C5 120.8(3)
C3 C4 C9 120.1(2)
C5 C4 C9 118.9(2)
C6 C5 C4 121.6(3)
C6 C5 H5 119.2
C4 C5 H5 119.2
C5 C6 C7 119.7(3)
C5 C6 H6 120.2
C7 C6 H6 120.2
C8 C7 C6 121.1(3)
C8 C7 H7 119.4
C6 C7 H7 119.4
C7 C8 C9 120.7(3)
C7 C8 H8 119.6
C9 C8 H8 119.6
C8 C9 C10 124.0(2)
C8 C9 C4 117.8(2)
C10 C9 C4 117.9(2)
C1 C10 C9 118.2(2)
C1 C10 C11 112.9(2)
C9 C10 C11 128.4(2)
C20 C11 C12 119.1(2)
C20 C11 C10 111.4(2)
C12 C11 C10 129.2(2)
C13 C12 C11 124.2(2)
C13 C12 C17 117.8(2)
C11 C12 C17 117.7(2)
C14 C13 C12 120.7(3)
C14 C13 H13 119.6
C12 C13 H13 119.6
C13 C14 C15 121.1(3)
C13 C14 H14 119.5
C15 C14 H14 119.5
C16 C15 C14 120.0(3)
C16 C15 H15 120
C14 C15 H15 120
C15 C16 C17 121.3(3)
C15 C16 H16 119.4
C17 C16 H16 119.4
C16 C17 C18 120.8(2)
C16 C17 C12 118.8(3)
C18 C17 C12 120.4(2)
C19 C18 C17 120.4(2)
C19 C18 H18 119.8
C17 C18 H18 119.8
C18 C19 C20 119.3(2)
C18 C19 H19 120.3
C20 C19 H19 120.3
C11 C20 C19 122.1(2)
C11 C20 P1 111.10(18)
C19 C20 P1 126.3(2)
C22 C21 P1 112.82(19)
C22 C21 H21A 109
P1 C21 H21A 109
C22 C21 H21B 109
P1 C21 H21B 109
H21A C21 H21B 107.8
C23 C22 C21 125.1(3)
C23 C22 H22 117.4
C21 C22 H22 117.4
C22 C23 H23A 120
C22 C23 H23B 120
H23A C23 H23B 120
C40 C31 C32 122.2(2)
C40 C31 P2 110.37(19)
C32 C31 P2 126.4(2)
C33 C32 C31 119.3(3)
C33 C32 H32 120.3
C31 C32 H32 120.3
C32 C33 C34 120.7(2)
C32 C33 H33 119.6
C34 C33 H33 119.6
C35 C34 C33 120.9(3)
C35 C34 C39 118.9(3)
C33 C34 C39 120.1(2)
C36 C35 C34 121.3(3)
C36 C35 H35 119.4
C34 C35 H35 119.4
C35 C36 C37 120.0(3)
C35 C36 H36 120
C37 C36 H36 120
C38 C37 C36 120.4(3)
C38 C37 H37 119.8
C36 C37 H37 119.8
C37 C38 C39 121.5(3)
C37 C38 H38 119.3
C39 C38 H38 119.3
C38 C39 C40 124.4(2)
C38 C39 C34 117.7(2)
C40 C39 C34 117.7(2)
C31 C40 C39 118.9(2)
C31 C40 C41 111.8(2)
C39 C40 C41 129.0(2)
C50 C41 C42 118.8(2)
C50 C41 C40 113.3(2)
C42 C41 C40 127.6(2)
C43 C42 C41 123.8(2)
C43 C42 C47 118.2(2)
C41 C42 C47 117.7(2)
C44 C43 C42 120.7(3)
C44 C43 H43 119.6
C42 C43 H43 119.6
C43 C44 C45 120.8(3)
C43 C44 H44 119.6
C45 C44 H44 119.6
C46 C45 C44 120.3(3)
C46 C45 H45 119.9
C44 C45 H45 119.9
C45 C46 C47 121.0(3)
C45 C46 H46 119.5
C47 C46 H46 119.5
C48 C47 C46 121.5(3)
C48 C47 C42 120.0(2)
C46 C47 C42 118.4(3)
C49 C48 C47 121.1(3)
C49 C48 H48 119.5
C47 C48 H48 119.5
C48 C49 C50 119.0(3)
C48 C49 H49 120.5
C50 C49 H49 120.5
C41 C50 C49 122.4(2)
C41 C50 P2 109.70(19)
C49 C50 P2 127.1(2)
C52B C51 C52A 25.4(4)
C52B C51 P2 112.4(5)
C52A C51 P2 114.9(3)
C52B C51 H51A 129.3
C52A C51 H51A 108.5
P2 C51 H51A 108.5
C52B C51 H51B 86.6
C52A C51 H51B 108.5
P2 C51 H51B 108.5
H51A C51 H51B 107.5
C53A C52A C51 125.4(7)
C53A C52A H52A 117.3
C51 C52A H52A 117.3
C52A C53A H53A 120
C52A C53A H53B 120
H53A C53A H53B 120
C53B C52B C51 120.6(13)
C53B C52B H52B 119.7
C51 C52B H52B 119.7
C52B C53B H53C 120
C52B C53B H53D 120
H53C C53B H53D 120
O1 P1 C20 115.53(11)
O1 P1 C1 121.49(11)
C20 P1 C1 91.91(11)
O1 P1 C21 113.59(12)
C20 P1 C21 109.33(12)
C1 P1 C21 102.42(12)
O2 P2 C31 113.87(12)
O2 P2 C50 119.53(13)
C31 P2 C50 92.09(12)
O2 P2 C51 113.11(13)
C31 P2 C51 110.49(13)
C50 P2 C51 105.75(13)

loop_
_geom_bond_atom_site_label_1
_geom_bond_atom_site_label_2
_geom_bond_distance
C1 C10 1.391(3)
C1 C2 1.400(4)
C1 P1 1.805(3)
C2 C3 1.363(4)
C2 H2 0.93
C3 C4 1.417(4)
C3 H3 0.93
C4 C5 1.417(4)
C4 C9 1.435(3)
C5 C6 1.360(4)
C5 H5 0.93
C6 C7 1.402(4)
C6 H6 0.93
C7 C8 1.374(4)
C7 H7 0.93
C8 C9 1.422(3)
C8 H8 0.93
C9 C10 1.433(3)
C10 C11 1.507(3)
C11 C20 1.393(3)
C11 C12 1.425(3)
C12 C13 1.425(4)
C12 C17 1.433(3)
C13 C14 1.367(4)
C13 H13 0.93
C14 C15 1.402(4)
C14 H14 0.93
C15 C16 1.356(4)
C15 H15 0.93
C16 C17 1.421(4)
C16 H16 0.93
C17 C18 1.423(4)
C18 C19 1.365(4)
C18 H18 0.93
C19 C20 1.407(3)
C19 H19 0.93
C20 P1 1.802(3)
C21 C22 1.503(4)
C21 P1 1.811(3)
C21 H21A 0.97
C21 H21B 0.97
C22 C23 1.301(4)
C22 H22 0.93
C23 H23A 0.93
C23 H23B 0.93
C31 C40 1.391(3)
C31 C32 1.405(4)
C31 P2 1.799(3)
C32 C33 1.361(4)
C32 H32 0.93
C33 C34 1.418(4)
C33 H33 0.93
C34 C35 1.414(4)
C34 C39 1.437(4)
C35 C36 1.358(4)
C35 H35 0.93
C36 C37 1.411(4)
C36 H36 0.93
C37 C38 1.363(4)
C37 H37 0.93
C38 C39 1.415(4)
C38 H38 0.93
C39 C40 1.427(3)
C40 C41 1.493(3)
C41 C50 1.388(4)
C41 C42 1.433(3)
C42 C43 1.418(4)
C42 C47 1.436(4)
C43 C44 1.365(4)
C43 H43 0.93
C44 C45 1.403(5)
C44 H44 0.93
C45 C46 1.359(5)
C45 H45 0.93
C46 C47 1.420(4)
C46 H46 0.93
C47 C48 1.417(4)
C48 C49 1.363(4)
C48 H48 0.93
C49 C50 1.410(4)
C49 H49 0.93
C50 P2 1.802(3)
C51 C52B 1.486(15)
C51 C52A 1.521(9)
C51 P2 1.809(3)
C51 H51A 0.97
C51 H51B 0.97
C52A C53A 1.313(13)
C52A H52A 0.93
C53A H53A 0.93
C53A H53B 0.93
C52B C53B 1.29(3)
C52B H52B 0.93
C53B H53C 0.93
C53B H53D 0.93
P1 O1 1.4854(18)
P2 O2 1.4862(19)
